data_7007885
loop_
_publ_author_name
'Vaca, Albert'
'Teixidor, Francesc'
'Kivek\"as, Raikko'
'Sillanp\"a\"a, Reijo'
'Vi\~nas, Clara'

_publ_section_title
;
 A solvent-free regioselective iodination route of ortho-carboranes.
;
_journal_issue 41
_journal_name_full 'Dalton transactions (Cambridge, England : 2003)'
_journal_page_first 4884
_journal_page_last 4885
_journal_paper_doi 10.1039/b612465h
_journal_year 2006
_chemical_formula_moiety 'C8 H12 B10 I4'
_chemical_formula_sum 'C8 H12 B10 I4'
_chemical_formula_weight 723.88
_chemical_name_systematic
;
?
;
_space_group_IT_number 14
_symmetry_cell_setting monoclinic
_symmetry_space_group_name_Hall '-P 2yn'
_symmetry_space_group_name_H-M 'P 1 21/n 1'
_atom_sites_solution_hydrogens geom
_atom_sites_solution_primary direct
_atom_sites_solution_secondary difmap
_audit_creation_method SHELXL-97
_cell_angle_alpha 90.00
_cell_angle_beta 99.686(2)
_cell_angle_gamma 90.00
_cell_formula_units_Z 4
_cell_length_a 10.0569(4)
_cell_length_b 15.2555(5)
_cell_length_c 13.0206(5)
_cell_measurement_reflns_used 3907
_cell_measurement_temperature 173(2)
_cell_measurement_theta_max 26.733
_cell_measurement_theta_min 0.407
_cell_volume 1969.18(13)
_computing_cell_refinement 'HKL Scalepack (Otwinowsky & Minor, 1997)'
_computing_data_collection 'Collect (Bruker AXS BV, 1997-2004)'
_computing_data_reduction
;
HKL Denzo and Scalepack (Otwinowsky & Minor, 1997)
;
_computing_molecular_graphics 'SHELXTL/PC (Sheldrick, 1990)'
_computing_publication_material 'SHELXL-97 (Sheldrick, 1997)'
_computing_structure_refinement 'SHELXL-97 (Sheldrick, 1997)'
_computing_structure_solution 'SHELXS-97 (Sheldrick, 1990)'
_diffrn_ambient_temperature 173(2)
_diffrn_detector 'CCD plate'
_diffrn_detector_area_resol_mean 9
_diffrn_measured_fraction_theta_full 0.999
_diffrn_measured_fraction_theta_max 0.999
_diffrn_measurement_device '95mm CCD camera on \k-goniostat'
_diffrn_measurement_device_type KappaCCD
_diffrn_measurement_method 'CCD rotation images, thick slices'
_diffrn_radiation_monochromator 'horizonally mounted graphite crystal'
_diffrn_radiation_probe x-ray
_diffrn_radiation_type Mok\a
_diffrn_radiation_wavelength 0.71073
_diffrn_reflns_av_R_equivalents 0.0432
_diffrn_reflns_av_sigmaI/netI 0.0446
_diffrn_reflns_limit_h_max 8
_diffrn_reflns_limit_h_min -12
_diffrn_reflns_limit_k_max 16
_diffrn_reflns_limit_k_min -19
_diffrn_reflns_limit_l_max 16
_diffrn_reflns_limit_l_min -16
_diffrn_reflns_number 11228
_diffrn_reflns_theta_full 26.74
_diffrn_reflns_theta_max 26.74
_diffrn_reflns_theta_min 2.38
_diffrn_source 'Enraf Nonius FR590'
_diffrn_standards_decay_% <1
_exptl_absorpt_coefficient_mu 6.314
_exptl_absorpt_correction_T_max 0.7581
_exptl_absorpt_correction_T_min 0.3302
_exptl_absorpt_correction_type refdelf
_exptl_absorpt_process_details
;
Sheldrick, G.M. (anon) SHELX97 Release 97-2 (1998)
I/sigma threshold for reflections = 5.000
Delta(U)/lambda**2 = 0.000
Highest even order spherical harmonic = 6
Highest odd order spherical harmonic = 3
;
_exptl_crystal_colour colourless
_exptl_crystal_density_diffrn 2.442
_exptl_crystal_density_method 'not measured'
_exptl_crystal_description prism
_exptl_crystal_F_000 1288
_exptl_crystal_size_max 0.22
_exptl_crystal_size_mid 0.20
_exptl_crystal_size_min 0.18
_refine_diff_density_max 1.228
_refine_diff_density_min -1.504
_refine_diff_density_rms 0.182
_refine_ls_extinction_coef 0.00032(6)
_refine_ls_extinction_expression Fc^*^=kFc[1+0.001xFc^2^\l^3^/sin(2\q)]^-1/4^
_refine_ls_extinction_method SHELXL
_refine_ls_goodness_of_fit_ref 1.053
_refine_ls_hydrogen_treatment constr
_refine_ls_matrix_type full
_refine_ls_number_parameters 200
_refine_ls_number_reflns 4181
_refine_ls_number_restraints 0
_refine_ls_restrained_S_all 1.053
_refine_ls_R_factor_all 0.0520
_refine_ls_R_factor_gt 0.0390
_refine_ls_shift/su_max 0.000
_refine_ls_shift/su_mean 0.000
_refine_ls_structure_factor_coef Fsqd
_refine_ls_weighting_details
;
w=1/[\s^2^(Fo^2^)+(0.0093P)^2^+16.7265P] where P=(Fo^2^+2Fc^2^)/3
;
_refine_ls_weighting_scheme calc
_refine_ls_wR_factor_gt 0.0744
_refine_ls_wR_factor_ref 0.0793
_reflns_number_gt 3500
_reflns_number_total 4181
_reflns_threshold_expression >2sigma(I)
_cod_data_source_file b612465h.txt
_cod_data_source_block compound_3
_cod_original_sg_symbol_H-M 'P 21/n'
_cod_database_code 7007885
_exptl_absorpt_factor_mur 0.000
_exptl_absorpt_rmerge_before 0.0431
_exptl_absorpt_rmerge_after 0.0386

loop_
_symmetry_equiv_pos_as_xyz
'x, y, z'
'-x+1/2, y+1/2, -z+1/2'
'-x, -y, -z'
'x-1/2, -y-1/2, z-1/2'

loop_
_atom_site_label
_atom_site_type_symbol
_atom_site_fract_x
_atom_site_fract_y
_atom_site_fract_z
_atom_site_U_iso_or_equiv
_atom_site_adp_type
_atom_site_occupancy
_atom_site_calc_flag
_atom_site_refinement_flags
_atom_site_disorder_assembly
_atom_site_disorder_group
I8 I 0.25559(6) 0.37519(4) 0.60429(4) 0.04781(16) Uani 1 d . . .
I9 I 0.21665(6) 0.16147(3) 0.41270(4) 0.04208(15) Uani 1 d . . .
I10 I 0.36425(4) 0.23564(3) 0.14146(3) 0.03119(12) Uani 1 d . . .
I12 I 0.54796(5) 0.32135(3) 0.42493(4) 0.03970(14) Uani 1 d . . .
C1 C 0.0420(6) 0.4272(4) 0.2555(5) 0.0257(13) Uani 1 d . . .
C2 C 0.1778(6) 0.4904(4) 0.2646(5) 0.0260(13) Uani 1 d . . .
H2 H 0.1667 0.5594 0.2349 0.031 Uiso 1 calc R . .
C13 C -0.0920(6) 0.4635(4) 0.2056(5) 0.0282(14) Uani 1 d . . .
C14 C -0.2054(7) 0.4120(5) 0.2049(6) 0.0413(18) Uani 1 d . . .
H14 H -0.1965 0.3552 0.2353 0.050 Uiso 1 calc R . .
C15 C -0.3322(7) 0.4424(6) 0.1601(6) 0.046(2) Uani 1 d . . .
H15 H -0.4095 0.4066 0.1598 0.055 Uiso 1 calc R . .
C16 C -0.3454(8) 0.5248(6) 0.1159(6) 0.047(2) Uani 1 d . . .
H16 H -0.4320 0.5461 0.0857 0.057 Uiso 1 calc R . .
C17 C -0.2322(8) 0.5762(6) 0.1157(6) 0.046(2) Uani 1 d . . .
H17 H -0.2410 0.6328 0.0849 0.056 Uiso 1 calc R . .
C18 C -0.1049(7) 0.5454(5) 0.1607(6) 0.0393(17) Uani 1 d . . .
H18 H -0.0273 0.5809 0.1603 0.047 Uiso 1 calc R . .
B3 B 0.1170(8) 0.4690(5) 0.3761(6) 0.0292(16) Uani 1 d . . .
H3 H 0.0678 0.5181 0.4216 0.035 Uiso 1 calc R . .
B4 B 0.0610(8) 0.3588(5) 0.3602(6) 0.0290(16) Uani 1 d . . .
H4 H -0.0255 0.3343 0.3962 0.035 Uiso 1 calc R . .
B5 B 0.0870(7) 0.3201(5) 0.2355(6) 0.0254(15) Uani 1 d . . .
H5 H 0.0189 0.2705 0.1901 0.030 Uiso 1 calc R . .
B6 B 0.1592(7) 0.4081(5) 0.1736(6) 0.0266(15) Uani 1 d . . .
H6 H 0.1378 0.4176 0.0871 0.032 Uiso 1 calc R . .
B7 B 0.2940(8) 0.4722(5) 0.3734(6) 0.0314(17) Uani 1 d . . .
H7 H 0.3621 0.5227 0.4171 0.038 Uiso 1 calc R . .
B8 B 0.2207(8) 0.3853(5) 0.4369(6) 0.0316(17) Uani 1 d . . .
B9 B 0.2031(8) 0.2922(4) 0.3507(6) 0.0260(15) Uani 1 d . . .
B10 B 0.2643(8) 0.3239(4) 0.2329(5) 0.0253(15) Uani 1 d . . .
B11 B 0.3172(7) 0.4349(4) 0.2484(6) 0.0254(15) Uani 1 d . . .
H11 H 0.4005 0.4618 0.2105 0.030 Uiso 1 calc R . .
B12 B 0.3475(8) 0.3627(5) 0.3577(6) 0.0279(16) Uani 1 d . . .

loop_
_atom_site_aniso_label
_atom_site_aniso_U_11
_atom_site_aniso_U_22
_atom_site_aniso_U_33
_atom_site_aniso_U_23
_atom_site_aniso_U_13
_atom_site_aniso_U_12
I8 0.0652(4) 0.0534(3) 0.0242(2) -0.0042(2) 0.0059(2) 0.0189(3)
I9 0.0600(3) 0.0238(2) 0.0470(3) 0.0046(2) 0.0220(2) -0.0003(2)
I10 0.0334(2) 0.0305(2) 0.0306(2) -0.00646(18) 0.00780(18) 0.00500(18)
I12 0.0324(3) 0.0379(3) 0.0441(3) -0.0068(2) -0.0072(2) 0.00661(19)
C1 0.024(3) 0.030(3) 0.024(3) -0.002(3) 0.005(3) -0.002(3)
C2 0.020(3) 0.027(3) 0.032(3) 0.003(3) 0.007(3) 0.002(2)
C13 0.026(3) 0.033(3) 0.027(3) -0.010(3) 0.010(3) 0.003(3)
C14 0.033(4) 0.037(4) 0.056(5) -0.006(4) 0.014(4) 0.001(3)
C15 0.023(4) 0.059(5) 0.055(5) -0.014(4) 0.004(3) -0.003(3)
C16 0.034(4) 0.071(6) 0.038(4) -0.014(4) 0.008(3) 0.009(4)
C17 0.041(4) 0.056(5) 0.041(4) 0.004(4) 0.003(4) 0.016(4)
C18 0.034(4) 0.049(4) 0.036(4) 0.007(3) 0.008(3) 0.002(3)
B3 0.029(4) 0.036(4) 0.024(4) -0.005(3) 0.007(3) -0.003(3)
B4 0.032(4) 0.028(4) 0.028(4) 0.002(3) 0.011(3) -0.001(3)
B5 0.024(4) 0.026(4) 0.028(4) 0.000(3) 0.010(3) 0.001(3)
B6 0.025(4) 0.032(4) 0.023(4) -0.006(3) 0.006(3) -0.002(3)
B7 0.034(4) 0.024(4) 0.035(4) -0.003(3) 0.001(3) -0.001(3)
B8 0.042(5) 0.028(4) 0.025(4) -0.005(3) 0.005(3) 0.002(3)
B9 0.031(4) 0.017(3) 0.031(4) -0.004(3) 0.007(3) -0.003(3)
B10 0.034(4) 0.021(3) 0.022(4) -0.005(3) 0.008(3) 0.000(3)
B11 0.017(3) 0.022(3) 0.039(4) 0.000(3) 0.008(3) -0.002(3)
B12 0.029(4) 0.026(4) 0.028(4) -0.003(3) 0.002(3) 0.006(3)

loop_
_atom_type_symbol
_atom_type_description
_atom_type_scat_dispersion_real
_atom_type_scat_dispersion_imag
_atom_type_scat_source
C C 0.0033 0.0016 'International Tables Vol C Tables 4.2.6.8 and 6.1.1.4'
H H 0.0000 0.0000 'International Tables Vol C Tables 4.2.6.8 and 6.1.1.4'
B B 0.0013 0.0007 'International Tables Vol C Tables 4.2.6.8 and 6.1.1.4'
I I -0.4742 1.8119 'International Tables Vol C Tables 4.2.6.8 and 6.1.1.4'

loop_
_geom_angle_atom_site_label_1
_geom_angle_atom_site_label_2
_geom_angle_atom_site_label_3
_geom_angle
_geom_angle_site_symmetry_1
_geom_angle_site_symmetry_3
_geom_angle_publ_flag
C13 C1 C2 119.0(5) . . ?
C13 C1 B4 123.0(5) . . ?
C2 C1 B4 108.6(5) . . ?
C13 C1 B5 121.5(5) . . ?
C2 C1 B5 109.1(5) . . ?
B4 C1 B5 62.9(4) . . ?
C13 C1 B6 116.6(5) . . ?
C2 C1 B6 60.5(4) . . ?
B4 C1 B6 113.1(5) . . ?
B5 C1 B6 61.8(4) . . ?
C13 C1 B3 118.4(5) . . ?
C2 C1 B3 59.8(4) . . ?
B4 C1 B3 61.9(4) . . ?
B5 C1 B3 113.4(5) . . ?
B6 C1 B3 112.2(5) . . ?
C1 C2 B11 113.1(5) . . ?
C1 C2 B3 62.6(4) . . ?
B11 C2 B3 116.0(5) . . ?
C1 C2 B7 114.0(5) . . ?
B11 C2 B7 63.4(4) . . ?
B3 C2 B7 63.4(4) . . ?
C1 C2 B6 62.2(4) . . ?
B11 C2 B6 62.6(4) . . ?
B3 C2 B6 115.9(5) . . ?
B7 C2 B6 115.8(5) . . ?
C1 C2 H2 119.2 . . ?
B11 C2 H2 117.8 . . ?
B3 C2 H2 116.5 . . ?
B7 C2 H2 117.1 . . ?
B6 C2 H2 117.1 . . ?
C18 C13 C14 119.7(7) . . ?
C18 C13 C1 122.2(6) . . ?
C14 C13 C1 118.2(6) . . ?
C13 C14 C15 120.6(7) . . ?
C13 C14 H14 119.7 . . ?
C15 C14 H14 119.7 . . ?
C16 C15 C14 119.8(7) . . ?
C16 C15 H15 120.1 . . ?
C14 C15 H15 120.1 . . ?
C15 C16 C17 119.7(7) . . ?
C15 C16 H16 120.2 . . ?
C17 C16 H16 120.2 . . ?
C16 C17 C18 120.4(8) . . ?
C16 C17 H17 119.8 . . ?
C18 C17 H17 119.8 . . ?
C13 C18 C17 119.8(7) . . ?
C13 C18 H18 120.1 . . ?
C17 C18 H18 120.1 . . ?
C2 B3 C1 57.6(4) . . ?
C2 B3 B8 104.7(5) . . ?
C1 B3 B8 106.0(5) . . ?
C2 B3 B4 103.6(5) . . ?
C1 B3 B4 57.9(4) . . ?
B8 B3 B4 61.0(4) . . ?
C2 B3 B7 58.3(4) . . ?
C1 B3 B7 105.9(5) . . ?
B8 B3 B7 60.6(5) . . ?
B4 B3 B7 108.7(5) . . ?
C2 B3 H3 125.2 . . ?
C1 B3 H3 123.9 . . ?
B8 B3 H3 122.1 . . ?
B4 B3 H3 122.4 . . ?
B7 B3 H3 121.4 . . ?
C1 B4 B3 60.2(4) . . ?
C1 B4 B9 106.2(5) . . ?
B3 B4 B9 107.9(5) . . ?
C1 B4 B5 59.3(4) . . ?
B3 B4 B5 109.1(5) . . ?
B9 B4 B5 60.3(4) . . ?
C1 B4 B8 106.1(5) . . ?
B3 B4 B8 58.9(4) . . ?
B9 B4 B8 60.7(4) . . ?
B5 B4 B8 109.1(5) . . ?
C1 B4 H4 123.3 . . ?
B3 B4 H4 121.5 . . ?
B9 B4 H4 121.9 . . ?
B5 B4 H4 120.8 . . ?
B8 B4 H4 122.0 . . ?
C1 B5 B6 59.5(4) . . ?
C1 B5 B4 57.9(4) . . ?
B6 B5 B4 107.2(5) . . ?
C1 B5 B10 105.0(5) . . ?
B6 B5 B10 58.9(4) . . ?
B4 B5 B10 107.7(5) . . ?
C1 B5 B9 104.4(5) . . ?
B6 B5 B9 107.5(5) . . ?
B4 B5 B9 59.5(4) . . ?
B10 B5 B9 60.8(4) . . ?
C1 B5 H5 124.5 . . ?
B6 B5 H5 121.9 . . ?
B4 B5 H5 122.2 . . ?
B10 B5 H5 122.2 . . ?
B9 B5 H5 122.4 . . ?
C2 B6 C1 57.3(4) . . ?
C2 B6 B10 104.1(5) . . ?
C1 B6 B10 105.8(5) . . ?
C2 B6 B11 57.8(4) . . ?
C1 B6 B11 105.2(5) . . ?
B10 B6 B11 60.5(4) . . ?
C2 B6 B5 104.1(5) . . ?
C1 B6 B5 58.7(4) . . ?
B10 B6 B5 60.8(4) . . ?
B11 B6 B5 108.8(5) . . ?
C2 B6 H6 125.5 . . ?
C1 B6 H6 124.0 . . ?
B10 B6 H6 122.4 . . ?
B11 B6 H6 121.8 . . ?
B5 B6 H6 121.9 . . ?
C2 B7 B11 57.8(4) . . ?
C2 B7 B12 103.7(5) . . ?
B11 B7 B12 60.3(4) . . ?
C2 B7 B8 103.2(5) . . ?
B11 B7 B8 108.3(5) . . ?
B12 B7 B8 60.8(4) . . ?
C2 B7 B3 58.2(4) . . ?
B11 B7 B3 107.1(5) . . ?
B12 B7 B3 107.4(5) . . ?
B8 B7 B3 58.7(4) . . ?
C2 B7 H7 125.9 . . ?
B11 B7 H7 121.5 . . ?
B12 B7 H7 122.2 . . ?
B8 B7 H7 122.6 . . ?
B3 B7 H7 122.3 . . ?
B3 B8 B7 60.7(4) . . ?
B3 B8 B4 60.1(4) . . ?
B7 B8 B4 108.1(5) . . ?
B3 B8 B9 107.7(5) . . ?
B7 B8 B9 107.6(5) . . ?
B4 B8 B9 59.3(4) . . ?
B3 B8 B12 107.8(5) . . ?
B7 B8 B12 59.4(4) . . ?
B4 B8 B12 107.0(5) . . ?
B9 B8 B12 59.8(4) . . ?
B3 B8 I8 119.5(5) . . ?
B7 B8 I8 120.8(5) . . ?
B4 B8 I8 121.8(5) . . ?
B9 B8 I8 123.8(5) . . ?
B12 B8 I8 123.7(5) . . ?
B4 B9 B5 60.2(4) . . ?
B4 B9 B12 107.9(5) . . ?
B5 B9 B12 107.9(5) . . ?
B4 B9 B8 60.0(4) . . ?
B5 B9 B8 108.4(5) . . ?
B12 B9 B8 60.2(4) . . ?
B4 B9 B10 107.4(5) . . ?
B5 B9 B10 59.6(4) . . ?
B12 B9 B10 59.8(4) . . ?
B8 B9 B10 107.8(5) . . ?
B4 B9 I9 120.5(5) . . ?
B5 B9 I9 121.8(4) . . ?
B12 B9 I9 122.5(4) . . ?
B8 B9 I9 120.3(5) . . ?
B10 B9 I9 123.9(4) . . ?
B6 B10 B11 60.0(4) . . ?
B6 B10 B5 60.3(4) . . ?
B11 B10 B5 108.0(5) . . ?
B6 B10 B12 108.1(5) . . ?
B11 B10 B12 59.9(4) . . ?
B5 B10 B12 107.9(5) . . ?
B6 B10 B9 107.6(5) . . ?
B11 B10 B9 107.3(5) . . ?
B5 B10 B9 59.6(4) . . ?
B12 B10 B9 59.7(4) . . ?
B6 B10 I10 121.0(4) . . ?
B11 B10 I10 120.0(4) . . ?
B5 B10 I10 123.3(4) . . ?
B12 B10 I10 121.0(4) . . ?
B9 B10 I10 123.9(4) . . ?
C2 B11 B6 59.6(4) . . ?
C2 B11 B10 104.7(5) . . ?
B6 B11 B10 59.5(4) . . ?
C2 B11 B7 58.8(4) . . ?
B6 B11 B7 109.6(5) . . ?
B10 B11 B7 109.1(5) . . ?
C2 B11 B12 104.2(5) . . ?
B6 B11 B12 108.3(5) . . ?
B10 B11 B12 60.7(4) . . ?
B7 B11 B12 59.9(4) . . ?
C2 B11 H11 124.9 . . ?
B6 B11 H11 120.8 . . ?
B10 B11 H11 122.1 . . ?
B7 B11 H11 120.7 . . ?
B12 B11 H11 122.5 . . ?
B7 B12 B11 59.8(4) . . ?
B7 B12 B9 108.1(5) . . ?
B11 B12 B9 107.5(5) . . ?
B7 B12 B10 108.0(5) . . ?
B11 B12 B10 59.4(4) . . ?
B9 B12 B10 60.5(4) . . ?
B7 B12 B8 59.8(4) . . ?
B11 B12 B8 107.2(5) . . ?
B9 B12 B8 60.0(4) . . ?
B10 B12 B8 108.3(5) . . ?
B7 B12 I12 120.6(5) . . ?
B11 B12 I12 121.8(5) . . ?
B9 B12 I12 122.6(4) . . ?
B10 B12 I12 122.2(4) . . ?
B8 B12 I12 121.8(5) . . ?

loop_
_geom_bond_atom_site_label_1
_geom_bond_atom_site_label_2
_geom_bond_distance
_geom_bond_site_symmetry_2
_geom_bond_publ_flag
I8 B8 2.153(8) . ?
I9 B9 2.147(7) . ?
I10 B10 2.155(7) . ?
I12 B12 2.153(7) . ?
C1 C13 1.501(9) . ?
C1 C2 1.659(9) . ?
C1 B4 1.702(9) . ?
C1 B5 1.727(9) . ?
C1 B6 1.742(9) . ?
C1 B3 1.744(9) . ?
C2 B11 1.682(9) . ?
C2 B3 1.699(10) . ?
C2 B7 1.700(10) . ?
C2 B6 1.715(9) . ?
C2 H2 1.1200 . ?
C13 C18 1.376(10) . ?
C13 C14 1.384(10) . ?
C14 C15 1.390(10) . ?
C14 H14 0.9500 . ?
C15 C16 1.379(12) . ?
C15 H15 0.9500 . ?
C16 C17 1.383(12) . ?
C16 H16 0.9500 . ?
C17 C18 1.397(10) . ?
C17 H17 0.9500 . ?
C18 H18 0.9500 . ?
B3 B8 1.752(11) . ?
B3 B4 1.774(11) . ?
B3 B7 1.787(11) . ?
B3 H3 1.1200 . ?
B4 B9 1.775(11) . ?
B4 B5 1.788(10) . ?
B4 B8 1.789(11) . ?
B4 H4 1.1200 . ?
B5 B6 1.783(10) . ?
B5 B10 1.790(10) . ?
B5 B9 1.791(10) . ?
B5 H5 1.1200 . ?
B6 B10 1.758(10) . ?
B6 B11 1.766(10) . ?
B6 H6 1.1200 . ?
B7 B11 1.777(11) . ?
B7 B12 1.778(10) . ?
B7 B8 1.786(11) . ?
B7 H7 1.1200 . ?
B8 B9 1.801(10) . ?
B8 B12 1.803(11) . ?
B9 B12 1.797(10) . ?
B9 B10 1.812(10) . ?
B10 B11 1.776(10) . ?
B10 B12 1.798(10) . ?
B11 B12 1.785(10) . ?
B11 H11 1.1200 . ?

loop_
_geom_hbond_atom_site_label_D
_geom_hbond_atom_site_label_H
_geom_hbond_atom_site_label_A
_geom_hbond_distance_DH
_geom_hbond_distance_HA
_geom_hbond_distance_DA
_geom_hbond_angle_DHA
_geom_hbond_site_symmetry_A
C2 H2 I9 1.12 2.87 3.754(6) 135.4 2
C2 H2 I10 1.12 3.18 3.980(6) 129.3 2
